data_4310558
loop_
_publ_author_name
'Garth R. Giesbrecht'
'John C. Gordon'
'David L. Clark'
'Brian L. Scott'

_publ_section_title
;
 Auto-ionization in Lutetium Iodide Complexes: Effect of the Ionic Radius
 on Lanthanide-Iodide Binding
;
_journal_name_full 'Inorganic Chemistry'
_journal_page_first 1065
_journal_page_last 1070
_journal_paper_doi 10.1021/ic035090y
_journal_volume 43
_journal_year 2004
_chemical_formula_sum 'C12 H32 I3 Lu O4'
_chemical_formula_weight 796.05
_chemical_name_systematic
; 
 ? 
;
_space_group_IT_number 122
_symmetry_cell_setting tetragonal
_symmetry_space_group_name_Hall 'I -4 2bw'
_symmetry_space_group_name_H-M 'I -4 2 d'
_atom_sites_solution_hydrogens geom
_atom_sites_solution_primary direct
_atom_sites_solution_secondary difmap
_audit_creation_method SHELXL-97
_cell_angle_alpha 90.00
_cell_angle_beta 90.00
_cell_angle_gamma 90.00
_cell_formula_units_Z 8
_cell_length_a 12.565(4)
_cell_length_b 12.565(4)
_cell_length_c 32.192(15)
_cell_measurement_temperature 203(2)
_cell_volume 5082(3)
_computing_cell_refinement 'Bruker SAINT (v. 5.00, Bruker 1998)'
_computing_data_collection 'Siemens SMART (v. 4.202, Siemens 1996)'
_computing_data_reduction 'Bruker SAINT (v. 5.00, Bruker 1998)'
_computing_molecular_graphics 'Bruker AXS SHEXTL (v. 5.10)'
_computing_publication_material 'SHELXL-97 (Sheldrick, 1997)'
_computing_structure_refinement 'SHELXL-97 (Sheldrick, 1997)'
_computing_structure_solution 'SHELXS-97 (Sheldrick, 1990)'
_diffrn_ambient_temperature 203(2)
_diffrn_measured_fraction_theta_max 0.998
_diffrn_measurement_device_type 'Bruker P4/CCD'
_diffrn_measurement_method '\f scans'
_diffrn_radiation_monochromator graphite
_diffrn_radiation_source 'fine-focus sealed tube'
_diffrn_radiation_type MoK\a
_diffrn_radiation_wavelength 0.71073
_diffrn_reflns_av_R_equivalents 0.0279
_diffrn_reflns_av_sigmaI/netI 0.0128
_diffrn_reflns_limit_h_max 13
_diffrn_reflns_limit_h_min -13
_diffrn_reflns_limit_k_max 10
_diffrn_reflns_limit_k_min -13
_diffrn_reflns_limit_l_max 35
_diffrn_reflns_limit_l_min -35
_diffrn_reflns_number 12445
_diffrn_reflns_theta_max 23.29
_diffrn_reflns_theta_min 1.74
_diffrn_standards_decay_% '< 2'
_exptl_absorpt_coefficient_mu 7.536
_exptl_absorpt_correction_T_max 0.3440
_exptl_absorpt_correction_T_min 0.1723
_exptl_crystal_colour colorless
_exptl_crystal_density_diffrn 2.081
_exptl_crystal_density_method 'not measured'
_exptl_crystal_description irregular
_exptl_crystal_F_000 2928
_exptl_crystal_size_max 0.36
_exptl_crystal_size_mid 0.28
_exptl_crystal_size_min 0.18
_refine_diff_density_max 0.991
_refine_diff_density_min -0.510
_refine_diff_density_rms 0.095
_refine_ls_abs_structure_details 'Flack H D (1983), Acta Cryst. A39, 876-881'
_refine_ls_abs_structure_Flack -0.005(11)
_refine_ls_extinction_coef 0.00037(3)
_refine_ls_extinction_expression Fc^*^=kFc[1+0.001xFc^2^\l^3^/sin(2\q)]^-1/4^
_refine_ls_extinction_method SHELXL
_refine_ls_goodness_of_fit_ref 1.567
_refine_ls_hydrogen_treatment mixed
_refine_ls_matrix_type full
_refine_ls_number_parameters 99
_refine_ls_number_reflns 1839
_refine_ls_number_restraints 0
_refine_ls_restrained_S_all 1.567
_refine_ls_R_factor_all 0.0260
_refine_ls_R_factor_gt 0.0251
_refine_ls_shift/su_max 0.000
_refine_ls_shift/su_mean 0.000
_refine_ls_structure_factor_coef Fsqd
_refine_ls_weighting_details 'calc w=1/[\s^2^(Fo^2^)+(0.0283P)^2^+0.0000P] where P=(Fo^2^+2Fc^2^)/3'
_refine_ls_weighting_scheme calc
_refine_ls_wR_factor_gt 0.0570
_refine_ls_wR_factor_ref 0.0573
_reflns_number_gt 1803
_reflns_number_total 1839
_reflns_threshold_expression >2sigma(I)
_cod_data_source_file ic035090ysi20030915_063115_1.cif
_cod_data_source_block ccd685
_cod_database_code 4310558

loop_
_symmetry_equiv_pos_as_xyz
'x, y, z'
'-x, -y, z'
'y, -x, -z'
'-y, x, -z'
'-x+1/2, y, -z+3/4'
'x+1/2, -y, -z+3/4'
'-y+1/2, -x, z+3/4'
'y+1/2, x, z+3/4'
'x+1/2, y+1/2, z+1/2'
'-x+1/2, -y+1/2, z+1/2'
'y+1/2, -x+1/2, -z+1/2'
'-y+1/2, x+1/2, -z+1/2'
'-x+1, y+1/2, -z+5/4'
'x+1, -y+1/2, -z+5/4'
'-y+1, -x+1/2, z+5/4'
'y+1, x+1/2, z+5/4'

loop_
_atom_site_label
_atom_site_type_symbol
_atom_site_fract_x
_atom_site_fract_y
_atom_site_fract_z
_atom_site_U_iso_or_equiv
_atom_site_adp_type
_atom_site_occupancy
_atom_site_symmetry_multiplicity
_atom_site_calc_flag
_atom_site_refinement_flags
_atom_site_disorder_assembly
_atom_site_disorder_group
Lu1 Lu 0.22642(3) 0.7500 0.1250 0.03767(13) Uani 1 2 d S . .
I1 I 0.07434(4) 0.72748(5) 0.058034(14) 0.06522(19) Uani 1 1 d . . .
I2 I 0.5000 0.5000 0.09656(3) 0.0638(2) Uani 1 2 d S . .
O1 O 0.2520(4) 0.9240(4) 0.11391(14) 0.0463(11) Uani 1 1 d . . .
O2 O 0.3651(3) 0.7371(4) 0.08003(14) 0.0465(11) Uani 1 1 d . . .
HO1 H 0.296(7) 0.935(9) 0.127(3) 0.080 Uiso 1 1 d . . .
HO2 H 0.320(9) 0.700(8) 0.080(3) 0.080 Uiso 1 1 d . . .
C1 C 0.1741(6) 1.0094(7) 0.1040(2) 0.0586(19) Uani 1 1 d . . .
H1 H 0.1033 0.9770 0.1021 0.070 Uiso 1 1 calc R . .
C2 C 0.1992(11) 1.0574(10) 0.0639(3) 0.115(5) Uani 1 1 d . . .
H2A H 0.1975 1.0036 0.0427 0.172 Uiso 1 1 calc R . .
H2B H 0.2689 1.0886 0.0650 0.172 Uiso 1 1 calc R . .
H2C H 0.1477 1.1114 0.0576 0.172 Uiso 1 1 calc R . .
C3 C 0.1732(11) 1.0874(10) 0.1393(3) 0.114(4) Uani 1 1 d . . .
H3A H 0.1544 1.0513 0.1645 0.171 Uiso 1 1 calc R . .
H3B H 0.1221 1.1423 0.1337 0.171 Uiso 1 1 calc R . .
H3C H 0.2426 1.1185 0.1422 0.171 Uiso 1 1 calc R . .
C4 C 0.3785(6) 0.7849(6) 0.0381(2) 0.0584(19) Uani 1 1 d . . .
H4 H 0.3220 0.8376 0.0339 0.070 Uiso 1 1 calc R . .
C5 C 0.4840(11) 0.8416(10) 0.0374(3) 0.106(4) Uani 1 1 d . . .
H5A H 0.4851 0.8952 0.0586 0.160 Uiso 1 1 calc R . .
H5B H 0.4942 0.8743 0.0107 0.160 Uiso 1 1 calc R . .
H5C H 0.5401 0.7913 0.0424 0.160 Uiso 1 1 calc R . .
C6 C 0.3677(9) 0.7005(10) 0.0057(3) 0.089(3) Uani 1 1 d . . .
H6A H 0.2988 0.6680 0.0079 0.134 Uiso 1 1 calc R . .
H6B H 0.4218 0.6476 0.0098 0.134 Uiso 1 1 calc R . .
H6C H 0.3756 0.7318 -0.0213 0.134 Uiso 1 1 calc R . .

loop_
_atom_site_aniso_label
_atom_site_aniso_U_11
_atom_site_aniso_U_22
_atom_site_aniso_U_33
_atom_site_aniso_U_23
_atom_site_aniso_U_13
_atom_site_aniso_U_12
Lu1 0.0318(2) 0.0450(2) 0.03616(19) 0.00091(16) 0.000 0.000
I1 0.0463(3) 0.1018(4) 0.0476(3) -0.0034(3) -0.01154(19) -0.0026(3)
I2 0.0551(4) 0.0562(4) 0.0801(5) 0.000 0.000 0.0190(3)
O1 0.042(3) 0.043(2) 0.054(3) 0.002(2) -0.0030(19) 0.007(2)
O2 0.037(2) 0.054(3) 0.048(2) 0.002(2) 0.0103(19) 0.003(2)
C1 0.046(4) 0.059(5) 0.071(5) 0.003(4) -0.001(3) 0.022(4)
C2 0.140(11) 0.121(9) 0.083(7) 0.051(7) 0.027(7) 0.059(8)
C3 0.136(10) 0.106(9) 0.101(8) -0.013(7) 0.002(7) 0.077(8)
C4 0.068(5) 0.052(4) 0.055(4) -0.003(3) 0.019(3) 0.010(4)
C5 0.137(11) 0.090(7) 0.092(7) -0.026(6) 0.048(7) -0.043(7)
C6 0.099(8) 0.111(8) 0.058(5) -0.016(5) 0.017(5) -0.010(6)

loop_
_atom_type_symbol
_atom_type_description
_atom_type_scat_dispersion_real
_atom_type_scat_dispersion_imag
_atom_type_scat_source
C C 0.0033 0.0016 'International Tables Vol C Tables 4.2.6.8 and 6.1.1.4'
H H 0.0000 0.0000 'International Tables Vol C Tables 4.2.6.8 and 6.1.1.4'
O O 0.0106 0.0060 'International Tables Vol C Tables 4.2.6.8 and 6.1.1.4'
I I -0.4742 1.8119 'International Tables Vol C Tables 4.2.6.8 and 6.1.1.4'
Lu Lu -0.4720 5.8584 'International Tables Vol C Tables 4.2.6.8 and 6.1.1.4'

loop_
_geom_angle_atom_site_label_1
_geom_angle_atom_site_label_2
_geom_angle_atom_site_label_3
_geom_angle
_geom_angle_site_symmetry_1
_geom_angle_site_symmetry_3
_geom_angle_publ_flag
O1 Lu1 O1 163.5(2) . 14_464 ?
O1 Lu1 O2 85.52(17) . 14_464 ?
O1 Lu1 O2 81.83(17) 14_464 14_464 ?
O1 Lu1 O2 81.83(17) . . ?
O1 Lu1 O2 85.52(17) 14_464 . ?
O2 Lu1 O2 79.8(2) 14_464 . ?
O1 Lu1 I1 94.10(12) . . ?
O1 Lu1 I1 96.78(11) 14_464 . ?
O2 Lu1 I1 171.18(12) 14_464 . ?
O2 Lu1 I1 91.42(12) . . ?
O1 Lu1 I1 96.78(11) . 14_464 ?
O1 Lu1 I1 94.10(12) 14_464 14_464 ?
O2 Lu1 I1 91.42(12) 14_464 14_464 ?
O2 Lu1 I1 171.18(12) . 14_464 ?
I1 Lu1 I1 97.38(4) . 14_464 ?
O1 Lu1 I2 120.78(12) . . ?
O1 Lu1 I2 43.97(12) 14_464 . ?
O2 Lu1 I2 67.33(13) 14_464 . ?
O2 Lu1 I2 43.45(12) . . ?
I1 Lu1 I2 105.65(2) . . ?
I1 Lu1 I2 133.359(15) 14_464 . ?
C1 O1 Lu1 130.1(5) . . ?
C4 O2 Lu1 129.5(4) . . ?
C2 C1 O1 110.2(7) . . ?
C2 C1 C3 113.6(9) . . ?
O1 C1 C3 108.3(6) . . ?
O2 C4 C6 109.7(7) . . ?
O2 C4 C5 107.7(7) . . ?
C6 C4 C5 113.9(7) . . ?

loop_
_geom_bond_atom_site_label_1
_geom_bond_atom_site_label_2
_geom_bond_distance
_geom_bond_site_symmetry_2
_geom_bond_publ_flag
Lu1 O1 2.238(5) . ?
Lu1 O1 2.238(5) 14_464 ?
Lu1 O2 2.271(4) 14_464 ?
Lu1 O2 2.271(4) . ?
Lu1 I1 2.8947(10) . ?
Lu1 I1 2.8947(10) 14_464 ?
Lu1 I2 4.7457(15) . ?
O1 C1 1.486(8) . ?
O2 C4 1.487(9) . ?
C1 C2 1.459(12) . ?
C1 C3 1.500(13) . ?
C4 C6 1.493(12) . ?
C4 C5 1.505(14) . ?
